data_4111480
loop_
_publ_author_name
'Jodie L. Brice'
'Jenna E. Harang'
'Vitaliy I. Timokhin'
'Natia R. Anastasi'
'Shannon S. Stahl'

_publ_section_title
;
 Aerobic Oxidative Amination of Unactivated Alkenes Catalyzed by Palladium
;
_journal_name_full 'Journal of the American Chemical Society'
_journal_page_first 2868
_journal_page_last 2869
_journal_paper_doi 10.1021/ja0433020
_journal_volume 127
_journal_year 2005
_chemical_formula_sum 'C21 H27 N O2 S'
_chemical_formula_weight 357.50
_chemical_name_systematic
; 
 ? 
;
_space_group_IT_number 2
_symmetry_cell_setting triclinic
_symmetry_space_group_name_Hall '-P 1'
_symmetry_space_group_name_H-M 'P -1'
_atom_sites_solution_hydrogens geom
_atom_sites_solution_primary direct
_atom_sites_solution_secondary difmap
_audit_creation_method SHELXL-97
_cell_angle_alpha 76.737(3)
_cell_angle_beta 88.019(3)
_cell_angle_gamma 88.673(3)
_cell_formula_units_Z 2
_cell_length_a 6.2614(10)
_cell_length_b 8.3523(14)
_cell_length_c 17.417(3)
_cell_measurement_temperature 100(2)
_cell_volume 885.9(3)
_computing_cell_refinement 'Bruker SMART'
_computing_data_collection 'Bruker SMART'
_computing_data_reduction 'Bruker SAINT'
_computing_molecular_graphics 'Bruker SHELXTL'
_computing_publication_material 'Bruker SHELXTL'
_computing_structure_refinement 'SHELXL-97 (Sheldrick, 1997)'
_computing_structure_solution 'SHELXS-97 (Sheldrick, 1990)'
_diffrn_ambient_temperature 100(2)
_diffrn_measured_fraction_theta_full 0.964
_diffrn_measured_fraction_theta_max 0.964
_diffrn_measurement_device_type 'CCD area detector'
_diffrn_measurement_method 'phi and omega scans'
_diffrn_radiation_monochromator graphite
_diffrn_radiation_source 'fine-focus sealed tube'
_diffrn_radiation_type MoK\a
_diffrn_radiation_wavelength 0.71073
_diffrn_reflns_av_R_equivalents 0.0224
_diffrn_reflns_av_sigmaI/netI 0.0374
_diffrn_reflns_limit_h_max 7
_diffrn_reflns_limit_h_min -7
_diffrn_reflns_limit_k_max 10
_diffrn_reflns_limit_k_min -10
_diffrn_reflns_limit_l_max 21
_diffrn_reflns_limit_l_min -21
_diffrn_reflns_number 7037
_diffrn_reflns_theta_full 26.50
_diffrn_reflns_theta_max 26.50
_diffrn_reflns_theta_min 1.20
_exptl_absorpt_coefficient_mu 0.198
_exptl_absorpt_correction_T_max 0.9710
_exptl_absorpt_correction_T_min 0.9129
_exptl_absorpt_correction_type none
_exptl_crystal_density_diffrn 1.340
_exptl_crystal_density_meas 0
_exptl_crystal_F_000 384
_exptl_crystal_size_max 0.47
_exptl_crystal_size_mid 0.18
_exptl_crystal_size_min 0.15
_refine_diff_density_max 0.436
_refine_diff_density_min -0.349
_refine_diff_density_rms 0.081
_refine_ls_extinction_method none
_refine_ls_goodness_of_fit_ref 1.287
_refine_ls_hydrogen_treatment mixed
_refine_ls_matrix_type full
_refine_ls_number_parameters 245
_refine_ls_number_reflns 3542
_refine_ls_number_restraints 6
_refine_ls_restrained_S_all 1.287
_refine_ls_R_factor_all 0.0830
_refine_ls_R_factor_gt 0.0710
_refine_ls_shift/su_max 0.000
_refine_ls_shift/su_mean 0.000
_refine_ls_structure_factor_coef Fsqd
_refine_ls_weighting_details 'calc w=1/[\s^2^(Fo^2^)+(0.0000P)^2^+3.3702P] where P=(Fo^2^+2Fc^2^)/3'
_refine_ls_weighting_scheme calc
_refine_ls_wR_factor_gt 0.1616
_refine_ls_wR_factor_ref 0.1661
_reflns_number_gt 2987
_reflns_number_total 3542
_reflns_threshold_expression >2sigma(I)
_cod_data_source_file ja0433020si20041106_025918.cif
_cod_data_source_block stahl20
_cod_database_code 4111480

loop_
_symmetry_equiv_pos_as_xyz
'x, y, z'
'-x, -y, -z'

loop_
_atom_site_label
_atom_site_type_symbol
_atom_site_fract_x
_atom_site_fract_y
_atom_site_fract_z
_atom_site_U_iso_or_equiv
_atom_site_adp_type
_atom_site_occupancy
_atom_site_symmetry_multiplicity
_atom_site_calc_flag
_atom_site_refinement_flags
_atom_site_disorder_assembly
_atom_site_disorder_group
S S 0.08012(16) 0.40051(11) 0.18753(6) 0.0156(2) Uani 1 1 d . A .
O1 O -0.1494(4) 0.4039(3) 0.18934(17) 0.0224(6) Uani 1 1 d . . .
O2 O 0.1935(5) 0.2522(3) 0.18185(16) 0.0225(6) Uani 1 1 d . . .
N N 0.1550(5) 0.4489(4) 0.26701(18) 0.0149(7) Uani 1 1 d . . .
C1 C 0.1649(5) 0.5549(5) 0.1056(2) 0.0167(8) Uani 1 1 d D . .
C2 C 0.3720(8) 0.6128(10) 0.0983(5) 0.020(2) Uani 0.50 1 d PD A 1
H2 H 0.4733 0.5668 0.1370 0.024 Uiso 0.50 1 calc PR A 1
C3 C 0.4307(11) 0.7381(11) 0.0346(4) 0.024(2) Uani 0.50 1 d PD A 1
H3 H 0.5681 0.7853 0.0323 0.029 Uiso 0.50 1 calc PR A 1
C2A C 0.3746(7) 0.5542(10) 0.0776(4) 0.0171(19) Uani 0.50 1 d PD A 2
H2A H 0.4762 0.4757 0.1034 0.021 Uiso 0.50 1 calc PR A 2
C3A C 0.4307(11) 0.6722(9) 0.0105(5) 0.0236(19) Uani 0.50 1 d PD A 2
H3A H 0.5712 0.6689 -0.0115 0.028 Uiso 0.50 1 calc PR A 2
C4 C 0.2903(7) 0.7951(6) -0.0259(2) 0.0327(11) Uani 1 1 d D . .
C5 C 0.0791(7) 0.7660(5) -0.0077(3) 0.0287(10) Uani 1 1 d . A .
H5 H -0.0257 0.8292 -0.0403 0.034 Uiso 1 1 calc R . .
C6 C 0.0147(7) 0.6457(6) 0.0576(3) 0.0300(10) Uani 1 1 d . A .
H6 H -0.1332 0.6262 0.0690 0.036 Uiso 1 1 calc R . .
C7 C 0.3574(10) 0.9224(8) -0.0986(3) 0.0581(18) Uani 1 1 d . A .
H7A H 0.4126 0.8672 -0.1393 0.087 Uiso 1 1 calc R . .
H7B H 0.4692 0.9907 -0.0853 0.087 Uiso 1 1 calc R . .
H7C H 0.2339 0.9919 -0.1185 0.087 Uiso 1 1 calc R . .
C8 C 0.0293(6) 0.5672(4) 0.3026(2) 0.0151(8) Uani 1 1 d . . .
H8 H -0.1126 0.5210 0.3236 0.018 Uiso 1 1 calc R . .
C9 C 0.0035(6) 0.7427(5) 0.2500(2) 0.0191(8) Uani 1 1 d . . .
H9 H -0.0401 0.7470 0.1949 0.023 Uiso 1 1 calc R . .
C10 C -0.1433(7) 0.8393(5) 0.2960(3) 0.0226(9) Uani 1 1 d . . .
H10A H -0.2691 0.7738 0.3193 0.027 Uiso 1 1 calc R . .
H10B H -0.1929 0.9439 0.2615 0.027 Uiso 1 1 calc R . .
C11 C 0.0014(6) 0.8716(5) 0.3612(2) 0.0188(8) Uani 1 1 d . . .
H11A H 0.0247 0.9907 0.3552 0.023 Uiso 1 1 calc R . .
H11B H -0.0607 0.8253 0.4145 0.023 Uiso 1 1 calc R . .
C12 C 0.2099(6) 0.7813(4) 0.3464(2) 0.0163(8) Uani 1 1 d . . .
H12 H 0.3381 0.8166 0.3706 0.020 Uiso 1 1 calc R . .
C13 C 0.2220(7) 0.8155(5) 0.2564(2) 0.0203(8) Uani 1 1 d . . .
H13A H 0.3407 0.7549 0.2361 0.024 Uiso 1 1 calc R . .
H13B H 0.2288 0.9343 0.2312 0.024 Uiso 1 1 calc R . .
C14 C 0.1692(6) 0.5953(4) 0.3702(2) 0.0144(8) Uani 1 1 d . . .
H14 H 0.0888 0.5661 0.4220 0.017 Uiso 1 1 calc R . .
C15 C 0.3718(6) 0.4878(4) 0.3718(2) 0.0137(7) Uani 1 1 d . . .
H15 H 0.5023 0.5569 0.3661 0.016 Uiso 1 1 calc R . .
C16 C 0.3852(6) 0.3446(5) 0.4451(2) 0.0164(8) Uani 1 1 d . . .
H16 H 0.3391 0.3738 0.4958 0.020 Uiso 1 1 calc R . .
C17 C 0.6089(7) 0.2656(5) 0.4455(2) 0.0210(9) Uani 1 1 d . . .
H17A H 0.6325 0.1839 0.4956 0.025 Uiso 1 1 calc R . .
H17B H 0.7213 0.3498 0.4377 0.025 Uiso 1 1 calc R . .
C18 C 0.6067(7) 0.1816(5) 0.3749(2) 0.0210(9) Uani 1 1 d . . .
H18A H 0.7134 0.2307 0.3334 0.025 Uiso 1 1 calc R . .
H18B H 0.6364 0.0620 0.3921 0.025 Uiso 1 1 calc R . .
C19 C 0.3774(6) 0.2152(5) 0.3451(2) 0.0169(8) Uani 1 1 d . . .
H19 H 0.3267 0.1371 0.3142 0.020 Uiso 1 1 calc R . .
C20 C 0.3640(6) 0.3977(4) 0.3024(2) 0.0145(8) Uani 1 1 d . . .
H20 H 0.4852 0.4295 0.2634 0.017 Uiso 1 1 calc R . .
C21 C 0.2488(6) 0.2138(5) 0.4221(2) 0.0179(8) Uani 1 1 d . . .
H21A H 0.0981 0.2497 0.4130 0.022 Uiso 1 1 calc R . .
H21B H 0.2558 0.1062 0.4604 0.022 Uiso 1 1 calc R . .

loop_
_atom_site_aniso_label
_atom_site_aniso_U_11
_atom_site_aniso_U_22
_atom_site_aniso_U_33
_atom_site_aniso_U_23
_atom_site_aniso_U_13
_atom_site_aniso_U_12
S 0.0184(5) 0.0135(4) 0.0158(5) -0.0052(3) -0.0037(3) 0.0009(3)
O1 0.0212(15) 0.0239(15) 0.0222(15) -0.0050(12) -0.0038(12) -0.0036(12)
O2 0.0345(17) 0.0144(14) 0.0208(15) -0.0085(11) -0.0065(12) 0.0050(12)
N 0.0146(16) 0.0139(15) 0.0172(16) -0.0055(12) -0.0028(12) 0.0052(12)
C1 0.021(2) 0.0173(19) 0.0131(18) -0.0059(15) -0.0027(15) 0.0030(15)
C2 0.025(5) 0.020(5) 0.016(5) -0.008(4) -0.005(3) 0.007(4)
C3 0.025(5) 0.023(5) 0.024(5) -0.004(4) -0.004(4) -0.003(4)
C2A 0.017(4) 0.024(5) 0.012(4) -0.008(4) -0.005(3) 0.006(4)
C3A 0.018(4) 0.032(5) 0.022(5) -0.009(4) 0.001(3) -0.008(4)
C4 0.033(3) 0.037(3) 0.022(2) 0.0051(19) -0.0002(19) -0.001(2)
C5 0.032(3) 0.024(2) 0.027(2) -0.0003(18) -0.0093(19) 0.0092(19)
C6 0.020(2) 0.036(3) 0.028(2) 0.0044(19) -0.0032(18) 0.0025(19)
C7 0.046(3) 0.068(4) 0.042(3) 0.026(3) -0.003(3) -0.003(3)
C8 0.0134(19) 0.0160(18) 0.0164(18) -0.0056(15) 0.0011(14) 0.0027(15)
C9 0.024(2) 0.0151(18) 0.018(2) -0.0047(15) -0.0074(16) 0.0068(16)
C10 0.021(2) 0.019(2) 0.029(2) -0.0092(17) -0.0045(17) 0.0065(16)
C11 0.022(2) 0.0143(18) 0.021(2) -0.0059(15) 0.0008(16) 0.0029(15)
C12 0.017(2) 0.0138(18) 0.020(2) -0.0073(15) -0.0017(15) 0.0019(15)
C13 0.025(2) 0.0124(18) 0.022(2) -0.0016(15) 0.0042(16) 0.0030(15)
C14 0.0151(19) 0.0141(18) 0.0140(18) -0.0031(14) -0.0002(14) 0.0032(14)
C15 0.0160(19) 0.0100(17) 0.0156(18) -0.0043(14) -0.0011(14) 0.0008(14)
C16 0.021(2) 0.0155(18) 0.0139(18) -0.0049(15) -0.0016(15) 0.0027(15)
C17 0.023(2) 0.018(2) 0.022(2) -0.0040(16) -0.0075(16) 0.0046(16)
C18 0.023(2) 0.0186(19) 0.020(2) -0.0033(16) -0.0023(16) 0.0079(16)
C19 0.019(2) 0.0134(18) 0.0183(19) -0.0039(15) -0.0013(15) 0.0041(15)
C20 0.0155(19) 0.0125(17) 0.0158(18) -0.0035(14) -0.0021(14) 0.0027(14)
C21 0.019(2) 0.0136(18) 0.019(2) 0.0000(15) -0.0007(15) 0.0022(15)

loop_
_atom_type_symbol
_atom_type_description
_atom_type_scat_dispersion_real
_atom_type_scat_dispersion_imag
_atom_type_scat_source
C C 0.0033 0.0016 'International Tables Vol C Tables 4.2.6.8 and 6.1.1.4'
H H 0.0000 0.0000 'International Tables Vol C Tables 4.2.6.8 and 6.1.1.4'
N N 0.0061 0.0033 'International Tables Vol C Tables 4.2.6.8 and 6.1.1.4'
O O 0.0106 0.0060 'International Tables Vol C Tables 4.2.6.8 and 6.1.1.4'
S S 0.1246 0.1234 'International Tables Vol C Tables 4.2.6.8 and 6.1.1.4'

loop_
_geom_angle_atom_site_label_1
_geom_angle_atom_site_label_2
_geom_angle_atom_site_label_3
_geom_angle
O2 S O1 119.70(18)
O2 S N 107.10(16)
O1 S N 107.26(17)
O2 S C1 106.83(17)
O1 S C1 107.02(16)
N S C1 108.54(17)
C20 N C8 115.5(3)
C20 N S 122.9(2)
C8 N S 121.1(2)
C6 C1 C2A 118.7(4)
C6 C1 C2 117.6(4)
C2A C1 C2 28.0(4)
C6 C1 S 119.3(3)
C2A C1 S 119.6(4)
C2 C1 S 121.4(4)
C3 C2 C1 119.8(6)
C2 C3 C4 120.4(6)
C1 C2A C3A 117.5(6)
C2A C3A C4 122.8(6)
C5 C4 C3 116.3(5)
C5 C4 C3A 115.6(5)
C3 C4 C3A 32.0(4)
C5 C4 C7 120.3(4)
C3 C4 C7 121.1(5)
C3A C4 C7 121.3(5)
C4 C5 C6 121.1(4)
C1 C6 C5 120.0(4)
N C8 C9 115.9(3)
N C8 C14 104.5(3)
C9 C8 C14 102.8(3)
C13 C9 C10 102.3(3)
C13 C9 C8 101.7(3)
C10 C9 C8 106.9(3)
C9 C10 C11 103.5(3)
C12 C11 C10 102.4(3)
C13 C12 C11 101.7(3)
C13 C12 C14 102.7(3)
C11 C12 C14 108.0(3)
C12 C13 C9 94.2(3)
C15 C14 C12 114.1(3)
C15 C14 C8 107.9(3)
C12 C14 C8 102.8(3)
C14 C15 C16 114.1(3)
C14 C15 C20 108.2(3)
C16 C15 C20 103.0(3)
C21 C16 C17 101.3(3)
C21 C16 C15 102.1(3)
C17 C16 C15 108.3(3)
C16 C17 C18 103.1(3)
C19 C18 C17 103.3(3)
C20 C19 C21 101.9(3)
C20 C19 C18 107.0(3)
C21 C19 C18 101.9(3)
N C20 C19 113.9(3)
N C20 C15 103.8(3)
C19 C20 C15 102.8(3)
C16 C21 C19 94.4(3)

loop_
_geom_bond_atom_site_label_1
_geom_bond_atom_site_label_2
_geom_bond_distance
S O2 1.435(3)
S O1 1.436(3)
S N 1.616(3)
S C1 1.765(4)
N C20 1.478(5)
N C8 1.480(5)
C1 C6 1.375(5)
C1 C2A 1.385(2)
C1 C2 1.386(2)
C2 C3 1.386(2)
C3 C4 1.387(2)
C2A C3A 1.386(2)
C3A C4 1.388(2)
C4 C5 1.363(6)
C4 C7 1.509(6)
C5 C6 1.389(6)
C8 C9 1.548(5)
C8 C14 1.555(5)
C9 C13 1.528(6)
C9 C10 1.532(5)
C10 C11 1.551(6)
C11 C12 1.536(5)
C12 C13 1.527(5)
C12 C14 1.538(5)
C14 C15 1.535(5)
C15 C16 1.539(5)
C15 C20 1.565(5)
C16 C21 1.533(5)
C16 C17 1.534(5)
C17 C18 1.550(5)
C18 C19 1.541(5)
C19 C20 1.536(5)
C19 C21 1.538(5)

loop_
_geom_torsion_atom_site_label_1
_geom_torsion_atom_site_label_2
_geom_torsion_atom_site_label_3
_geom_torsion_atom_site_label_4
_geom_torsion
O2 S N C20 25.4(3)
O1 S N C20 155.1(3)
C1 S N C20 -89.6(3)
O2 S N C8 -163.1(3)
O1 S N C8 -33.4(3)
C1 S N C8 81.9(3)
O2 S C1 C6 127.5(3)
O1 S C1 C6 -1.8(4)
N S C1 C6 -117.3(3)
O2 S C1 C2A -34.9(6)
O1 S C1 C2A -164.2(5)
N S C1 C2A 80.3(5)
O2 S C1 C2 -67.5(6)
O1 S C1 C2 163.2(5)
N S C1 C2 47.7(6)
C6 C1 C2 C3 -12.5(12)
C2A C1 C2 C3 87.4(13)
S C1 C2 C3 -177.7(7)
C1 C2 C3 C4 -6.2(15)
C6 C1 C2A C3A 13.9(11)
C2 C1 C2A C3A -81.5(12)
S C1 C2A C3A 176.5(7)
C1 C2A C3A C4 4.2(14)
C2 C3 C4 C5 21.8(12)
C2 C3 C4 C3A -74.9(11)
C2 C3 C4 C7 -175.3(8)
C2A C3A C4 C5 -19.3(12)
C2A C3A C4 C3 80.0(12)
C2A C3A C4 C7 179.6(8)
C3 C4 C5 C6 -19.1(8)
C3A C4 C5 C6 16.6(8)
C7 C4 C5 C6 177.9(5)
C2A C1 C6 C5 -16.5(8)
C2 C1 C6 C5 15.3(8)
S C1 C6 C5 -179.1(4)
C4 C5 C6 C1 0.7(7)
C20 N C8 C9 111.3(4)
S N C8 C9 -60.8(4)
C20 N C8 C14 -1.0(4)
S N C8 C14 -173.1(2)
N C8 C9 C13 -77.0(4)
C14 C8 C9 C13 36.3(4)
N C8 C9 C10 176.2(3)
C14 C8 C9 C10 -70.6(4)
C13 C9 C10 C11 -32.9(4)
C8 C9 C10 C11 73.6(4)
C9 C10 C11 C12 -2.7(4)
C10 C11 C12 C13 37.4(4)
C10 C11 C12 C14 -70.3(4)
C11 C12 C13 C9 -56.5(3)
C14 C12 C13 C9 55.3(3)
C10 C9 C13 C12 54.6(3)
C8 C9 C13 C12 -55.8(3)
C13 C12 C14 C15 82.6(4)
C11 C12 C14 C15 -170.4(3)
C13 C12 C14 C8 -34.0(4)
C11 C12 C14 C8 73.0(3)
N C8 C14 C15 -1.0(4)
C9 C8 C14 C15 -122.4(3)
N C8 C14 C12 119.9(3)
C9 C8 C14 C12 -1.4(4)
C12 C14 C15 C16 135.0(3)
C8 C14 C15 C16 -111.5(3)
C12 C14 C15 C20 -111.0(3)
C8 C14 C15 C20 2.5(4)
C14 C15 C16 C21 82.5(4)
C20 C15 C16 C21 -34.4(3)
C14 C15 C16 C17 -171.1(3)
C20 C15 C16 C17 71.9(4)
C21 C16 C17 C18 37.5(4)
C15 C16 C17 C18 -69.4(4)
C16 C17 C18 C19 -2.8(4)
C17 C18 C19 C20 73.8(4)
C17 C18 C19 C21 -32.8(4)
C8 N C20 C19 113.6(3)
S N C20 C19 -74.5(4)
C8 N C20 C15 2.5(4)
S N C20 C15 174.4(2)
C21 C19 C20 N -75.9(4)
C18 C19 C20 N 177.5(3)
C21 C19 C20 C15 35.7(4)
C18 C19 C20 C15 -70.8(4)
C14 C15 C20 N -3.0(4)
C16 C15 C20 N 118.1(3)
C14 C15 C20 C19 -121.9(3)
C16 C15 C20 C19 -0.9(4)
C17 C16 C21 C19 -56.5(3)
C15 C16 C21 C19 55.2(3)
C20 C19 C21 C16 -55.8(3)
C18 C19 C21 C16 54.7(3)
